data_4336613
loop_
_publ_author_name
'Nian-Tzu Suen'
'Svilen Bobev'

_publ_section_title
;
 Synthesis and Structural Characterization of RE7Zn21Tt2 (RE = La-Nd; Tt =
 Ge, Sn, and Pb): New Structure Type Among the Polar Intermetallic Phases
;
_journal_name_full 'Inorganic Chemistry'
_journal_page_first 12731
_journal_page_last 12740
_journal_paper_doi 10.1021/ic4019844
_journal_volume 52
_journal_year 2013
_chemical_formula_moiety Ce7Zn21.30Ge1.70
_chemical_formula_sum 'Ce7 Ge1.7 Zn21.3'
_chemical_formula_weight 2496.62
_chemical_name_systematic
; 
 ? 
;
_space_group_IT_number 55
_symmetry_cell_setting orthorhombic
_symmetry_space_group_name_Hall '-P 2 2ab'
_symmetry_space_group_name_H-M 'P b a m'
_atom_sites_solution_primary direct
_atom_sites_solution_secondary difmap
_audit_creation_method SHELXL-97
_cell_angle_alpha 90.00
_cell_angle_beta 90.00
_cell_angle_gamma 90.00
_cell_formula_units_Z 2
_cell_length_a 15.4457(15)
_cell_length_b 17.0904(16)
_cell_length_c 4.4723(4)
_cell_measurement_reflns_used 1112
_cell_measurement_temperature 200(2)
_cell_measurement_theta_max 28.98
_cell_measurement_theta_min 5.14
_cell_volume 1180.57(19)
_computing_cell_refinement 'Bruker SAINT'
_computing_data_collection 'Bruker APEX2'
_computing_data_reduction 'Bruker SAINT'
_computing_molecular_graphics 'Bruker SHELXTL'
_computing_publication_material 'Bruker SHELXTL'
_computing_structure_refinement 'SHELXL-97 (Sheldrick, 1997)'
_computing_structure_solution 'SHELXS-97 (Sheldrick, 1990)'
_diffrn_ambient_temperature 200(2)
_diffrn_measured_fraction_theta_full 1.000
_diffrn_measured_fraction_theta_max 1.000
_diffrn_measurement_device_type 'Bruker APEX-II CCD'
_diffrn_measurement_method '\f and \w scans'
_diffrn_radiation_monochromator graphite
_diffrn_radiation_source 'fine-focus sealed tube'
_diffrn_radiation_type MoK\a
_diffrn_radiation_wavelength 0.71073
_diffrn_reflns_av_R_equivalents 0.0358
_diffrn_reflns_av_sigmaI/netI 0.0169
_diffrn_reflns_limit_h_max 19
_diffrn_reflns_limit_h_min -19
_diffrn_reflns_limit_k_max 21
_diffrn_reflns_limit_k_min -21
_diffrn_reflns_limit_l_max 5
_diffrn_reflns_limit_l_min -5
_diffrn_reflns_number 13602
_diffrn_reflns_theta_full 26.36
_diffrn_reflns_theta_max 26.36
_diffrn_reflns_theta_min 1.78
_exptl_absorpt_coefficient_mu 36.434
_exptl_absorpt_correction_T_max 0.2631
_exptl_absorpt_correction_T_min 0.0971
_exptl_absorpt_correction_type multi-scan
_exptl_crystal_colour silver
_exptl_crystal_density_diffrn 7.023
_exptl_crystal_description irregular
_exptl_crystal_F_000 2199
_exptl_crystal_size_max 0.12
_exptl_crystal_size_mid 0.10
_exptl_crystal_size_min 0.05
_refine_diff_density_max 0.895
_refine_diff_density_min -0.889
_refine_diff_density_rms 0.191
_refine_ls_extinction_coef 0.00058(3)
_refine_ls_extinction_expression Fc^*^=kFc[1+0.001xFc^2^\l^3^/sin(2\q)]^-1/4^
_refine_ls_extinction_method SHELXL
_refine_ls_goodness_of_fit_ref 1.188
_refine_ls_matrix_type full
_refine_ls_number_parameters 94
_refine_ls_number_reflns 1370
_refine_ls_number_restraints 0
_refine_ls_restrained_S_all 1.188
_refine_ls_R_factor_all 0.0187
_refine_ls_R_factor_gt 0.0170
_refine_ls_shift/su_max 0.001
_refine_ls_shift/su_mean 0.000
_refine_ls_structure_factor_coef Fsqd
_refine_ls_weighting_details 'calc w=1/[\s^2^(Fo^2^)+(0.0138P)^2^+2.8721P] where P=(Fo^2^+2Fc^2^)/3'
_refine_ls_weighting_scheme calc
_refine_ls_wR_factor_gt 0.0368
_refine_ls_wR_factor_ref 0.0373
_reflns_number_gt 1306
_reflns_number_total 1370
_reflns_threshold_expression >2sigma(I)
_cod_data_source_file ic4019844_si_002_01.cif
_cod_data_source_block CeZnGe
_cod_original_formula_sum 'Ce7 Ge1.70 Zn21.30'
_cod_database_code 4336613

loop_
_symmetry_equiv_pos_as_xyz
'x, y, z'
'-x, -y, z'
'-x+1/2, y+1/2, -z'
'x+1/2, -y+1/2, -z'
'-x, -y, -z'
'x, y, -z'
'x-1/2, -y-1/2, z'
'-x-1/2, y-1/2, z'

loop_
_atom_site_label
_atom_site_type_symbol
_atom_site_fract_x
_atom_site_fract_y
_atom_site_fract_z
_atom_site_U_iso_or_equiv
_atom_site_adp_type
_atom_site_occupancy
_atom_site_symmetry_multiplicity
_atom_site_calc_flag
_atom_site_refinement_flags
Ce1 Ce 0.16563(2) 0.179944(19) 0.5000 0.00504(9) Uani 1 2 d S
Ce2 Ce 0.41883(2) 0.26104(2) 0.5000 0.00789(9) Uani 1 2 d S
Ce3 Ce 0.16514(2) 0.45429(2) 0.0000 0.00549(9) Uani 1 2 d S
Ce4 Ce 0.0000 0.0000 0.5000 0.00683(11) Uani 1 4 d S
Ge1 Ge 0.02099(4) 0.14129(4) 0.0000 0.00544(14) Uani 0.85 2 d SP
Zn1 Zn 0.02099(4) 0.14129(4) 0.0000 0.00544(14) Uani 0.15 2 d SP
Zn2 Zn 0.07215(5) 0.35947(4) 0.5000 0.00973(16) Uani 1 2 d S
Zn3 Zn 0.24744(5) 0.35267(4) 0.5000 0.00995(16) Uani 1 2 d S
Zn4 Zn 0.30002(5) 0.49279(4) 0.5000 0.00940(16) Uani 1 2 d S
Zn5 Zn 0.35280(5) 0.08100(4) 0.5000 0.00985(16) Uani 1 2 d S
Zn6 Zn 0.07563(5) 0.28395(4) 0.0000 0.00772(16) Uani 1 2 d S
Zn7 Zn 0.15307(5) 0.05175(4) 0.0000 0.00732(16) Uani 1 2 d S
Zn8 Zn 0.25800(5) 0.28079(4) 0.0000 0.00659(15) Uani 1 2 d S
Zn9 Zn 0.30432(5) 0.14096(4) 0.0000 0.00786(16) Uani 1 2 d S
Zn10 Zn 0.36385(5) 0.40091(4) 0.0000 0.00914(16) Uani 1 2 d S
Zn11 Zn 0.46607(5) 0.09815(4) 0.0000 0.01001(16) Uani 1 2 d S
Zn12 Zn 0.0000 0.5000 0.5000 0.0109(2) Uani 1 4 d S

loop_
_atom_site_aniso_label
_atom_site_aniso_U_11
_atom_site_aniso_U_22
_atom_site_aniso_U_33
_atom_site_aniso_U_23
_atom_site_aniso_U_13
_atom_site_aniso_U_12
Ce1 0.00568(17) 0.00709(18) 0.00234(17) 0.000 0.000 -0.00012(12)
Ce2 0.00622(17) 0.01297(18) 0.00447(18) 0.000 0.000 -0.00138(13)
Ce3 0.00644(17) 0.00776(17) 0.00228(17) 0.000 0.000 0.00004(12)
Ce4 0.0070(2) 0.0093(2) 0.0042(2) 0.000 0.000 -0.00123(19)
Ge1 0.0053(3) 0.0071(3) 0.0039(3) 0.000 0.000 0.0000(2)
Zn1 0.0053(3) 0.0071(3) 0.0039(3) 0.000 0.000 0.0000(2)
Zn2 0.0139(4) 0.0113(4) 0.0040(4) 0.000 0.000 -0.0027(3)
Zn3 0.0156(4) 0.0097(3) 0.0046(4) 0.000 0.000 0.0028(3)
Zn4 0.0098(4) 0.0144(4) 0.0041(3) 0.000 0.000 -0.0047(3)
Zn5 0.0148(4) 0.0105(4) 0.0042(4) 0.000 0.000 0.0016(3)
Zn6 0.0103(4) 0.0083(3) 0.0045(4) 0.000 0.000 0.0002(3)
Zn7 0.0091(4) 0.0083(3) 0.0046(4) 0.000 0.000 0.0013(3)
Zn8 0.0088(3) 0.0072(3) 0.0038(3) 0.000 0.000 -0.0004(3)
Zn9 0.0087(4) 0.0099(4) 0.0049(4) 0.000 0.000 0.0022(3)
Zn10 0.0078(3) 0.0089(4) 0.0107(4) 0.000 0.000 0.0003(3)
Zn11 0.0078(4) 0.0133(4) 0.0090(4) 0.000 0.000 -0.0017(3)
Zn12 0.0104(5) 0.0130(5) 0.0093(5) 0.000 0.000 0.0008(4)

loop_
_atom_type_symbol
_atom_type_description
_atom_type_scat_dispersion_real
_atom_type_scat_dispersion_imag
_atom_type_scat_source
Zn Zn 0.2839 1.4301 'International Tables Vol C Tables 4.2.6.8 and 6.1.1.4'
Ge Ge 0.1547 1.8001 'International Tables Vol C Tables 4.2.6.8 and 6.1.1.4'
Ce Ce -0.2486 2.6331 'International Tables Vol C Tables 4.2.6.8 and 6.1.1.4'

loop_
_geom_angle_atom_site_label_1
_geom_angle_atom_site_label_2
_geom_angle_atom_site_label_3
_geom_angle
_geom_angle_site_symmetry_1
_geom_angle_site_symmetry_3
Zn7 Ce1 Zn7 90.95(2) . 1_556
Zn7 Ce1 Zn8 84.519(15) . .
Zn7 Ce1 Zn8 155.85(2) 1_556 .
Zn7 Ce1 Zn8 155.85(2) . 1_556
Zn7 Ce1 Zn8 84.519(15) 1_556 1_556
Zn8 Ce1 Zn8 89.97(2) . 1_556
Zn7 Ce1 Zn9 52.527(18) . .
Zn7 Ce1 Zn9 113.469(19) 1_556 .
Zn8 Ce1 Zn9 46.410(17) . .
Zn8 Ce1 Zn9 107.98(2) 1_556 .
Zn7 Ce1 Zn9 113.468(19) . 1_556
Zn7 Ce1 Zn9 52.527(18) 1_556 1_556
Zn8 Ce1 Zn9 107.98(2) . 1_556
Zn8 Ce1 Zn9 46.410(17) 1_556 1_556
Zn9 Ce1 Zn9 89.82(2) . 1_556
Zn7 Ce1 Zn6 82.064(16) . .
Zn7 Ce1 Zn6 149.95(2) 1_556 .
Zn8 Ce1 Zn6 52.766(18) . .
Zn8 Ce1 Zn6 112.961(19) 1_556 .
Zn9 Ce1 Zn6 85.222(15) . .
Zn9 Ce1 Zn6 155.58(2) 1_556 .
Zn7 Ce1 Zn6 149.95(2) . 1_556
Zn7 Ce1 Zn6 82.065(16) 1_556 1_556
Zn8 Ce1 Zn6 112.959(19) . 1_556
Zn8 Ce1 Zn6 52.766(18) 1_556 1_556
Zn9 Ce1 Zn6 155.58(2) . 1_556
Zn9 Ce1 Zn6 85.222(15) 1_556 1_556
Zn6 Ce1 Zn6 89.48(2) . 1_556
Zn7 Ce1 Zn3 131.797(12) . .
Zn7 Ce1 Zn3 131.797(13) 1_556 .
Zn8 Ce1 Zn3 47.285(11) . .
Zn8 Ce1 Zn3 47.285(11) 1_556 .
Zn9 Ce1 Zn3 85.828(18) . .
Zn9 Ce1 Zn3 85.829(18) 1_556 .
Zn6 Ce1 Zn3 69.989(17) . .
Zn6 Ce1 Zn3 69.988(17) 1_556 .
Zn7 Ce1 Ge1 47.204(17) . .
Zn7 Ce1 Ge1 107.937(18) 1_556 .
Zn8 Ce1 Ge1 86.214(14) . .
Zn8 Ce1 Ge1 155.93(2) 1_556 .
Zn9 Ce1 Ge1 86.329(15) . .
Zn9 Ce1 Ge1 156.02(2) 1_556 .
Zn6 Ce1 Ge1 47.493(17) . .
Zn6 Ce1 Ge1 107.406(19) 1_556 .
Zn3 Ce1 Ge1 117.407(15) . .
Zn7 Ce1 Zn1 107.937(18) . 1_556
Zn7 Ce1 Zn1 47.205(17) 1_556 1_556
Zn8 Ce1 Zn1 155.92(2) . 1_556
Zn8 Ce1 Zn1 86.215(14) 1_556 1_556
Zn9 Ce1 Zn1 156.02(2) . 1_556
Zn9 Ce1 Zn1 86.330(15) 1_556 1_556
Zn6 Ce1 Zn1 107.405(19) . 1_556
Zn6 Ce1 Zn1 47.494(17) 1_556 1_556
Zn3 Ce1 Zn1 117.407(15) . 1_556
Ge1 Ce1 Zn1 87.651(19) . 1_556
Zn3 Ce2 Zn2 169.59(2) . 7_665
Zn3 Ce2 Zn1 99.123(17) . 7_666
Zn2 Ce2 Zn1 88.297(18) 7_665 7_666
Zn3 Ce2 Ge1 99.123(17) . 7_666
Zn2 Ce2 Ge1 88.297(18) 7_665 7_666
Zn1 Ce2 Ge1 0.000(19) 7_666 7_666
Zn3 Ce2 Zn1 99.123(17) . 7_665
Zn2 Ce2 Zn1 88.297(18) 7_665 7_665
Zn1 Ce2 Zn1 88.463(19) 7_666 7_665
Ge1 Ce2 Zn1 88.463(19) 7_666 7_665
Zn3 Ce2 Ge1 99.123(17) . 7_665
Zn2 Ce2 Ge1 88.297(18) 7_665 7_665
Zn1 Ce2 Ge1 88.463(19) 7_666 7_665
Ge1 Ce2 Ge1 88.463(19) 7_666 7_665
Zn1 Ce2 Ge1 0.000(19) 7_665 7_665
Zn3 Ce2 Zn5 102.27(2) . .
Zn2 Ce2 Zn5 67.32(2) 7_665 .
Zn1 Ce2 Zn5 130.475(12) 7_666 .
Ge1 Ce2 Zn5 130.475(12) 7_666 .
Zn1 Ce2 Zn5 130.475(12) 7_665 .
Ge1 Ce2 Zn5 130.475(12) 7_665 .
Zn3 Ce2 Zn8 46.560(12) . 1_556
Zn2 Ce2 Zn8 128.601(15) 7_665 1_556
Zn1 Ce2 Zn8 81.219(15) 7_666 1_556
Ge1 Ce2 Zn8 81.219(15) 7_666 1_556
Zn1 Ce2 Zn8 140.90(2) 7_665 1_556
Ge1 Ce2 Zn8 140.90(2) 7_665 1_556
Zn5 Ce2 Zn8 82.108(17) . 1_556
Zn3 Ce2 Zn8 46.560(12) . .
Zn2 Ce2 Zn8 128.601(15) 7_665 .
Zn1 Ce2 Zn8 140.90(2) 7_666 .
Ge1 Ce2 Zn8 140.90(2) 7_666 .
Zn1 Ce2 Zn8 81.219(15) 7_665 .
Ge1 Ce2 Zn8 81.219(15) 7_665 .
Zn5 Ce2 Zn8 82.108(17) . .
Zn8 Ce2 Zn8 83.465(19) 1_556 .
Zn3 Ce2 Zn10 54.829(15) . 1_556
Zn2 Ce2 Zn10 130.795(14) 7_665 1_556
Zn1 Ce2 Zn10 45.110(17) 7_666 1_556
Ge1 Ce2 Zn10 45.110(17) 7_666 1_556
Zn1 Ce2 Zn10 102.521(18) 7_665 1_556
Ge1 Ce2 Zn10 102.521(18) 7_665 1_556
Zn5 Ce2 Zn10 126.298(16) . 1_556
Zn8 Ce2 Zn10 45.824(17) 1_556 1_556
Zn8 Ce2 Zn10 100.573(17) . 1_556
Zn3 Ce2 Zn10 54.829(15) . .
Zn2 Ce2 Zn10 130.795(14) 7_665 .
Zn1 Ce2 Zn10 102.521(18) 7_666 .
Ge1 Ce2 Zn10 102.521(18) 7_666 .
Zn1 Ce2 Zn10 45.111(17) 7_665 .
Ge1 Ce2 Zn10 45.111(17) 7_665 .
Zn5 Ce2 Zn10 126.298(16) . .
Zn8 Ce2 Zn10 100.573(18) 1_556 .
Zn8 Ce2 Zn10 45.824(17) . .
Zn10 Ce2 Zn10 82.793(19) 1_556 .
Zn3 Ce2 Zn6 137.013(11) . 7_666
Zn2 Ce2 Zn6 46.450(12) 7_665 7_666
Zn1 Ce2 Zn6 45.996(16) 7_666 7_666
Ge1 Ce2 Zn6 45.996(16) 7_666 7_666
Zn1 Ce2 Zn6 103.117(18) 7_665 7_666
Ge1 Ce2 Zn6 103.117(18) 7_665 7_666
Zn5 Ce2 Zn6 90.541(18) . 7_666
Zn8 Ce2 Zn6 96.440(13) 1_556 7_666
Zn8 Ce2 Zn6 172.60(2) . 7_666
Zn10 Ce2 Zn6 84.458(15) 1_556 7_666
Zn10 Ce2 Zn6 141.00(2) . 7_666
Zn3 Ce3 Zn3 92.19(2) 1_554 .
Zn3 Ce3 Zn2 114.53(2) 1_554 .
Zn3 Ce3 Zn2 51.69(2) . .
Zn3 Ce3 Zn2 51.69(2) 1_554 1_554
Zn3 Ce3 Zn2 114.53(2) . 1_554
Zn2 Ce3 Zn2 91.84(2) . 1_554
Zn3 Ce3 Zn5 159.99(2) 1_554 3_556
Zn3 Ce3 Zn5 84.753(16) . 3_556
Zn2 Ce3 Zn5 78.803(17) . 3_556
Zn2 Ce3 Zn5 146.50(2) 1_554 3_556
Zn3 Ce3 Zn5 84.753(16) 1_554 3
Zn3 Ce3 Zn5 159.99(2) . 3
Zn2 Ce3 Zn5 146.50(2) . 3
Zn2 Ce3 Zn5 78.803(17) 1_554 3
Zn5 Ce3 Zn5 91.37(2) 3_556 3
Zn3 Ce3 Zn4 111.11(2) 1_554 .
Zn3 Ce3 Zn4 47.893(19) . .
Zn2 Ce3 Zn4 84.445(16) . .
Zn2 Ce3 Zn4 158.57(2) 1_554 .
Zn5 Ce3 Zn4 53.236(19) 3_556 .
Zn5 Ce3 Zn4 115.16(2) 3 .
Zn3 Ce3 Zn4 47.893(19) 1_554 1_554
Zn3 Ce3 Zn4 111.11(2) . 1_554
Zn2 Ce3 Zn4 158.57(2) . 1_554
Zn2 Ce3 Zn4 84.447(16) 1_554 1_554
Zn5 Ce3 Zn4 115.15(2) 3_556 1_554
Zn5 Ce3 Zn4 53.236(19) 3 1_554
Zn4 Ce3 Zn4 91.33(2) . 1_554
Zn3 Ce3 Zn11 133.813(11) 1_554 3
Zn3 Ce3 Zn11 133.814(11) . 3
Zn2 Ce3 Zn11 96.215(19) . 3
Zn2 Ce3 Zn11 96.215(19) 1_554 3
Zn5 Ce3 Zn11 53.765(15) 3_556 3
Zn5 Ce3 Zn11 53.765(15) 3 3
Zn4 Ce3 Zn11 105.158(19) . 3
Zn4 Ce3 Zn11 105.158(19) 1_554 3
Zn3 Ce3 Zn10 56.494(15) 1_554 .
Zn3 Ce3 Zn10 56.494(15) . .
Zn2 Ce3 Zn10 107.093(18) . .
Zn2 Ce3 Zn10 107.094(18) 1_554 .
Zn5 Ce3 Zn10 106.406(18) 3_556 .
Zn5 Ce3 Zn10 106.406(18) 3 .
Zn4 Ce3 Zn10 54.632(15) . .
Zn4 Ce3 Zn10 54.632(15) 1_554 .
Zn11 Ce3 Zn10 146.05(2) 3 .
Zn3 Ce3 Zn11 103.686(19) 1_554 7_565
Zn3 Ce3 Zn11 103.686(19) . 7_565
Zn2 Ce3 Zn11 53.939(15) . 7_565
Zn2 Ce3 Zn11 53.938(15) 1_554 7_565
Zn5 Ce3 Zn11 96.245(18) 3_556 7_565
Zn5 Ce3 Zn11 96.245(18) 3 7_565
Zn4 Ce3 Zn11 134.321(11) . 7_565
Zn4 Ce3 Zn11 134.321(11) 1_554 7_565
Zn11 Ce3 Zn11 66.75(2) 3 7_565
Zn10 Ce3 Zn11 147.19(2) . 7_565
Zn3 Ce3 Zn6 70.745(17) 1_554 .
Zn3 Ce3 Zn6 70.744(17) . .
Zn2 Ce3 Zn6 48.070(12) . .
Zn2 Ce3 Zn6 48.070(12) 1_554 .
Zn5 Ce3 Zn6 126.007(15) 3_556 .
Zn5 Ce3 Zn6 126.007(15) 3 .
Zn4 Ce3 Zn6 118.424(16) . .
Zn4 Ce3 Zn6 118.424(16) 1_554 .
Zn11 Ce3 Zn6 115.10(2) 3 .
Zn10 Ce3 Zn6 98.85(2) . .
Zn11 Ce3 Zn6 48.345(19) 7_565 .
Zn4 Ce4 Zn4 180.0 7_565 3_546
Zn4 Ce4 Ge1 93.949(15) 7_565 .
Zn4 Ce4 Ge1 86.051(15) 3_546 .
Zn4 Ce4 Zn1 86.052(15) 7_565 5
Zn4 Ce4 Zn1 93.948(15) 3_546 5
Ge1 Ce4 Zn1 94.907(16) . 5
Zn4 Ce4 Zn1 93.948(15) 7_565 1_556
Zn4 Ce4 Zn1 86.052(15) 3_546 1_556
Ge1 Ce4 Zn1 85.093(16) . 1_556
Zn1 Ce4 Zn1 180.00(2) 5 1_556
Zn4 Ce4 Ge1 93.948(15) 7_565 1_556
Zn4 Ce4 Ge1 86.052(15) 3_546 1_556
Ge1 Ce4 Ge1 85.093(16) . 1_556
Zn1 Ce4 Ge1 180.00(2) 5 1_556
Zn1 Ce4 Ge1 0.00(2) 1_556 1_556
Zn4 Ce4 Ge1 86.052(15) 7_565 5
Zn4 Ce4 Ge1 93.948(15) 3_546 5
Ge1 Ce4 Ge1 94.907(16) . 5
Zn1 Ce4 Ge1 0.000(15) 5 5
Zn1 Ce4 Ge1 180.0 1_556 5
Ge1 Ce4 Ge1 180.0 1_556 5
Zn4 Ce4 Zn1 86.052(15) 7_565 5_556
Zn4 Ce4 Zn1 93.948(15) 3_546 5_556
Ge1 Ce4 Zn1 180.0 . 5_556
Zn1 Ce4 Zn1 85.093(16) 5 5_556
Zn1 Ce4 Zn1 94.907(16) 1_556 5_556
Ge1 Ce4 Zn1 94.907(16) 1_556 5_556
Ge1 Ce4 Zn1 85.093(16) 5 5_556
Zn4 Ce4 Ge1 86.052(15) 7_565 5_556
Zn4 Ce4 Ge1 93.948(15) 3_546 5_556
Ge1 Ce4 Ge1 180.0 . 5_556
Zn1 Ce4 Ge1 85.093(16) 5 5_556
Zn1 Ce4 Ge1 94.907(16) 1_556 5_556
Ge1 Ce4 Ge1 94.907(16) 1_556 5_556
Ge1 Ce4 Ge1 85.093(16) 5 5_556
Zn1 Ce4 Ge1 0.00(3) 5_556 5_556
Zn4 Ce4 Zn7 46.364(11) 7_565 5
Zn4 Ce4 Zn7 133.636(11) 3_546 5
Ge1 Ce4 Zn7 79.155(14) . 5
Zn1 Ce4 Zn7 44.878(16) 5 5
Zn1 Ce4 Zn7 135.122(16) 1_556 5
Ge1 Ce4 Zn7 135.122(16) 1_556 5
Ge1 Ce4 Zn7 44.878(16) 5 5
Zn1 Ce4 Zn7 100.845(14) 5_556 5
Ge1 Ce4 Zn7 100.845(14) 5_556 5
Zn4 Ce4 Zn7 133.636(11) 7_565 1_556
Zn4 Ce4 Zn7 46.364(11) 3_546 1_556
Ge1 Ce4 Zn7 100.845(14) . 1_556
Zn1 Ce4 Zn7 135.122(16) 5 1_556
Zn1 Ce4 Zn7 44.878(16) 1_556 1_556
Ge1 Ce4 Zn7 44.878(16) 1_556 1_556
Ge1 Ce4 Zn7 135.122(16) 5 1_556
Zn1 Ce4 Zn7 79.155(14) 5_556 1_556
Ge1 Ce4 Zn7 79.155(14) 5_556 1_556
Zn7 Ce4 Zn7 180.000(17) 5 1_556
Zn10 Ge1 Zn7 126.58(3) 7_565 .
Zn10 Ge1 Zn6 125.64(3) 7_565 .
Zn7 Ge1 Zn6 107.78(3) . .
Zn10 Ge1 Ce2 71.124(18) 7_565 7_565
Zn7 Ge1 Ce2 134.928(11) . 7_565
Zn6 Ge1 Ce2 70.666(18) . 7_565
Zn10 Ge1 Ce2 71.124(18) 7_565 7_564
Zn7 Ge1 Ce2 134.928(11) . 7_564
Zn6 Ge1 Ce2 70.666(18) . 7_564
Ce2 Ge1 Ce2 88.461(19) 7_565 7_564
Zn10 Ge1 Ce1 136.174(10) 7_565 .
Zn7 Ge1 Ce1 64.489(17) . .
Zn6 Ge1 Ce1 65.190(16) . .
Ce2 Ge1 Ce1 75.580(11) 7_565 .
Ce2 Ge1 Ce1 135.81(2) 7_564 .
Zn10 Ge1 Ce1 136.174(10) 7_565 1_554
Zn7 Ge1 Ce1 64.490(17) . 1_554
Zn6 Ge1 Ce1 65.189(16) . 1_554
Ce2 Ge1 Ce1 135.81(2) 7_565 1_554
Ce2 Ge1 Ce1 75.580(11) 7_564 1_554
Ce1 Ge1 Ce1 87.651(19) . 1_554
Zn10 Ge1 Ce4 72.425(17) 7_565 1_554
Zn7 Ge1 Ce4 68.918(17) . 1_554
Zn6 Ge1 Ce4 136.226(10) . 1_554
Ce2 Ge1 Ce4 143.48(2) 7_565 1_554
Ce2 Ge1 Ce4 81.968(10) 7_564 1_554
Ce1 Ge1 Ce4 133.27(2) . 1_554
Ce1 Ge1 Ce4 75.462(9) 1_554 1_554
Zn10 Ge1 Ce4 72.425(17) 7_565 .
Zn7 Ge1 Ce4 68.918(17) . .
Zn6 Ge1 Ce4 136.226(10) . .
Ce2 Ge1 Ce4 81.968(10) 7_565 .
Ce2 Ge1 Ce4 143.48(2) 7_564 .
Ce1 Ge1 Ce4 75.461(10) . .
Ce1 Ge1 Ce4 133.27(2) 1_554 .
Ce4 Ge1 Ce4 85.093(16) 1_554 .
Zn6 Zn2 Zn6 119.98(4) 1_556 .
Zn6 Zn2 Zn12 117.52(2) 1_556 .
Zn6 Zn2 Zn12 117.52(2) . .
Zn6 Zn2 Zn3 87.58(2) 1_556 .
Zn6 Zn2 Zn3 87.58(2) . .
Zn12 Zn2 Zn3 117.35(3) . .
Zn6 Zn2 Zn11 144.49(4) 1_556 7_565
Zn6 Zn2 Zn11 57.48(2) . 7_565
Zn12 Zn2 Zn11 61.965(19) . 7_565
Zn3 Zn2 Zn11 125.603(19) . 7_565
Zn6 Zn2 Zn11 57.48(2) 1_556 7_566
Zn6 Zn2 Zn11 144.49(4) . 7_566
Zn12 Zn2 Zn11 61.965(19) . 7_566
Zn3 Zn2 Zn11 125.603(19) . 7_566
Zn11 Zn2 Zn11 102.60(3) 7_565 7_566
Zn6 Zn2 Ce3 150.77(3) 1_556 .
Zn6 Zn2 Ce3 68.194(17) . .
Zn12 Zn2 Ce3 73.856(17) . .
Zn3 Zn2 Ce3 63.983(17) . .
Zn11 Zn2 Ce3 64.633(17) 7_565 .
Zn11 Zn2 Ce3 133.86(3) 7_566 .
Zn6 Zn2 Ce3 68.192(17) 1_556 1_556
Zn6 Zn2 Ce3 150.77(3) . 1_556
Zn12 Zn2 Ce3 73.856(16) . 1_556
Zn3 Zn2 Ce3 63.983(17) . 1_556
Zn11 Zn2 Ce3 133.86(3) 7_565 1_556
Zn11 Zn2 Ce3 64.634(16) 7_566 1_556
Ce3 Zn2 Ce3 91.84(2) . 1_556
Zn6 Zn2 Ce2 71.81(2) 1_556 7_565
Zn6 Zn2 Ce2 71.80(2) . 7_565
Zn12 Zn2 Ce2 106.12(3) . 7_565
Zn3 Zn2 Ce2 136.53(3) . 7_565
Zn11 Zn2 Ce2 74.60(2) 7_565 7_565
Zn11 Zn2 Ce2 74.60(2) 7_566 7_565
Ce3 Zn2 Ce2 133.614(12) . 7_565
Ce3 Zn2 Ce2 133.614(12) 1_556 7_565
Zn6 Zn2 Ce1 62.55(2) 1_556 .
Zn6 Zn2 Ce1 62.55(2) . .
Zn12 Zn2 Ce1 179.69(3) . .
Zn3 Zn2 Ce1 62.34(2) . .
Zn11 Zn2 Ce1 118.18(2) 7_565 .
Zn11 Zn2 Ce1 118.18(2) 7_566 .
Ce3 Zn2 Ce1 105.939(19) . .
Ce3 Zn2 Ce1 105.939(19) 1_556 .
Ce2 Zn2 Ce1 74.190(19) 7_565 .
Zn4 Zn3 Zn8 115.76(2) . .
Zn4 Zn3 Zn8 115.76(2) . 1_556
Zn8 Zn3 Zn8 122.01(4) . 1_556
Zn4 Zn3 Zn2 106.28(3) . .
Zn8 Zn3 Zn2 94.84(3) . .
Zn8 Zn3 Zn2 94.84(3) 1_556 .
Zn4 Zn3 Zn10 62.94(2) . 1_556
Zn8 Zn3 Zn10 138.54(4) . 1_556
Zn8 Zn3 Zn10 55.88(2) 1_556 1_556
Zn2 Zn3 Zn10 126.15(2) . 1_556
Zn4 Zn3 Zn10 62.94(2) . .
Zn8 Zn3 Zn10 55.89(2) . .
Zn8 Zn3 Zn10 138.53(4) 1_556 .
Zn2 Zn3 Zn10 126.15(2) . .
Zn10 Zn3 Zn10 97.01(3) 1_556 .
Zn4 Zn3 Ce2 101.87(3) . .
Zn8 Zn3 Ce2 72.57(2) . .
Zn8 Zn3 Ce2 72.57(2) 1_556 .
Zn2 Zn3 Ce2 151.85(3) . .
Zn10 Zn3 Ce2 67.80(2) 1_556 .
Zn10 Zn3 Ce2 67.80(2) . .
Zn4 Zn3 Ce3 66.523(18) . .
Zn8 Zn3 Ce3 70.419(17) . .
Zn8 Zn3 Ce3 157.70(3) 1_556 .
Zn2 Zn3 Ce3 64.330(18) . .
Zn10 Zn3 Ce3 129.18(3) 1_556 .
Zn10 Zn3 Ce3 63.416(16) . .
Ce2 Zn3 Ce3 129.599(15) . .
Zn4 Zn3 Ce3 66.523(19) . 1_556
Zn8 Zn3 Ce3 157.70(3) . 1_556
Zn8 Zn3 Ce3 70.419(17) 1_556 1_556
Zn2 Zn3 Ce3 64.330(18) . 1_556
Zn10 Zn3 Ce3 63.416(17) 1_556 1_556
Zn10 Zn3 Ce3 129.18(3) . 1_556
Ce2 Zn3 Ce3 129.599(15) . 1_556
Ce3 Zn3 Ce3 92.19(2) . 1_556
Zn4 Zn3 Ce1 175.56(4) . .
Zn8 Zn3 Ce1 65.38(2) . .
Zn8 Zn3 Ce1 65.38(2) 1_556 .
Zn2 Zn3 Ce1 69.29(2) . .
Zn10 Zn3 Ce1 119.40(2) 1_556 .
Zn10 Zn3 Ce1 119.40(2) . .
Ce2 Zn3 Ce1 82.57(2) . .
Ce3 Zn3 Ce1 110.69(2) . .
Ce3 Zn3 Ce1 110.69(2) 1_556 .
Zn3 Zn4 Zn7 117.65(2) . 3_556
Zn3 Zn4 Zn7 117.65(2) . 3
Zn7 Zn4 Zn7 121.94(4) 3_556 3
Zn3 Zn4 Zn5 103.83(3) . 3_556
Zn7 Zn4 Zn5 91.53(3) 3_556 3_556
Zn7 Zn4 Zn5 91.53(3) 3 3_556
Zn3 Zn4 Zn10 66.24(2) . .
Zn7 Zn4 Zn10 142.18(4) 3_556 .
Zn7 Zn4 Zn10 56.20(2) 3 .
Zn5 Zn4 Zn10 125.24(2) 3_556 .
Zn3 Zn4 Zn10 66.24(2) . 1_556
Zn7 Zn4 Zn10 56.20(2) 3_556 1_556
Zn7 Zn4 Zn10 142.18(4) 3 1_556
Zn5 Zn4 Zn10 125.24(2) 3_556 1_556
Zn10 Zn4 Zn10 100.67(3) . 1_556
Zn3 Zn4 Ce4 111.02(3) . 3_556
Zn7 Zn4 Ce4 72.62(2) 3_556 3_556
Zn7 Zn4 Ce4 72.62(2) 3 3_556
Zn5 Zn4 Ce4 145.15(3) 3_556 3_556
Zn10 Zn4 Ce4 71.48(2) . 3_556
Zn10 Zn4 Ce4 71.48(2) 1_556 3_556
Zn3 Zn4 Ce3 65.584(18) . 1_556
Zn7 Zn4 Ce3 69.287(17) 3_556 1_556
Zn7 Zn4 Ce3 153.78(3) 3 1_556
Zn5 Zn4 Ce3 63.362(18) 3_556 1_556
Zn10 Zn4 Ce3 131.53(3) . 1_556
Zn10 Zn4 Ce3 64.011(17) 1_556 1_556
Ce4 Zn4 Ce3 132.397(13) 3_556 1_556
Zn3 Zn4 Ce3 65.584(18) . .
Zn7 Zn4 Ce3 153.78(3) 3_556 .
Zn7 Zn4 Ce3 69.287(17) 3 .
Zn5 Zn4 Ce3 63.362(18) 3_556 .
Zn10 Zn4 Ce3 64.011(17) . .
Zn10 Zn4 Ce3 131.53(3) 1_556 .
Ce4 Zn4 Ce3 132.397(13) 3_556 .
Ce3 Zn4 Ce3 91.33(2) 1_556 .
Zn3 Zn4 Ce1 170.68(3) . 3_556
Zn7 Zn4 Ce1 64.21(2) 3_556 3_556
Zn7 Zn4 Ce1 64.21(2) 3 3_556
Zn5 Zn4 Ce1 66.85(2) 3_556 3_556
Zn10 Zn4 Ce1 118.54(2) . 3_556
Zn10 Zn4 Ce1 118.54(2) 1_556 3_556
Ce4 Zn4 Ce1 78.299(17) 3_556 3_556
Ce3 Zn4 Ce1 108.460(19) 1_556 3_556
Ce3 Zn4 Ce1 108.460(19) . 3_556
Zn9 Zn5 Zn9 120.84(4) 1_556 .
Zn9 Zn5 Zn12 117.13(2) 1_556 3_546
Zn9 Zn5 Zn12 117.13(2) . 3_546
Zn9 Zn5 Zn4 88.23(3) 1_556 3_546
Zn9 Zn5 Zn4 88.23(3) . 3_546
Zn12 Zn5 Zn4 116.10(3) 3_546 3_546
Zn9 Zn5 Zn11 57.06(2) 1_556 1_556
Zn9 Zn5 Zn11 144.98(4) . 1_556
Zn12 Zn5 Zn11 61.96(2) 3_546 1_556
Zn4 Zn5 Zn11 124.879(19) 3_546 1_556
Zn9 Zn5 Zn11 144.98(4) 1_556 .
Zn9 Zn5 Zn11 57.06(2) . .
Zn12 Zn5 Zn11 61.96(2) 3_546 .
Zn4 Zn5 Zn11 124.879(19) 3_546 .
Zn11 Zn5 Zn11 103.15(3) 1_556 .
Zn9 Zn5 Ce3 150.76(3) 1_556 3_545
Zn9 Zn5 Ce3 68.164(17) . 3_545
Zn12 Zn5 Ce3 73.463(17) 3_546 3_545
Zn4 Zn5 Ce3 63.404(17) 3_546 3_545
Zn11 Zn5 Ce3 133.32(3) 1_556 3_545
Zn11 Zn5 Ce3 64.211(17) . 3_545
Zn9 Zn5 Ce3 68.164(17) 1_556 3_546
Zn9 Zn5 Ce3 150.76(3) . 3_546
Zn12 Zn5 Ce3 73.463(17) 3_546 3_546
Zn4 Zn5 Ce3 63.404(17) 3_546 3_546
Zn11 Zn5 Ce3 64.211(17) 1_556 3_546
Zn11 Zn5 Ce3 133.32(3) . 3_546
Ce3 Zn5 Ce3 91.37(2) 3_545 3_546
Zn9 Zn5 Ce2 73.34(2) 1_556 .
Zn9 Zn5 Ce2 73.34(2) . .
Zn12 Zn5 Ce2 103.00(2) 3_546 .
Zn4 Zn5 Ce2 140.90(3) 3_546 .
Zn11 Zn5 Ce2 73.12(2) 1_556 .
Zn11 Zn5 Ce2 73.12(2) . .
Ce3 Zn5 Ce2 133.286(12) 3_545 .
Ce3 Zn5 Ce2 133.286(12) 3_546 .
Zn9 Zn5 Ce1 63.09(2) 1_556 .
Zn9 Zn5 Ce1 63.09(2) . .
Zn12 Zn5 Ce1 178.99(3) 3_546 .
Zn4 Zn5 Ce1 62.89(2) 3_546 .
Zn11 Zn5 Ce1 118.50(2) 1_556 .
Zn11 Zn5 Ce1 118.50(2) . .
Ce3 Zn5 Ce1 105.861(19) 3_545 .
Ce3 Zn5 Ce1 105.861(19) 3_546 .
Ce2 Zn5 Ce1 78.013(19) . .
Ge1 Zn6 Zn2 117.74(2) . 1_554
Ge1 Zn6 Zn2 117.74(2) . .
Zn2 Zn6 Zn2 119.98(4) 1_554 .
Ge1 Zn6 Zn11 120.88(4) . 7_565
Zn2 Zn6 Zn11 66.67(2) 1_554 7_565
Zn2 Zn6 Zn11 66.67(2) . 7_565
Ge1 Zn6 Zn8 107.99(3) . .
Zn2 Zn6 Zn8 91.74(3) 1_554 .
Zn2 Zn6 Zn8 91.74(3) . .
Zn11 Zn6 Zn8 131.13(3) 7_565 .
Ge1 Zn6 Ce1 67.318(18) . 1_554
Zn2 Zn6 Ce1 71.289(17) 1_554 1_554
Zn2 Zn6 Ce1 153.92(3) . 1_554
Zn11 Zn6 Ce1 135.226(10) 7_565 1_554
Zn8 Zn6 Ce1 63.367(16) . 1_554
Ge1 Zn6 Ce1 67.318(18) . .
Zn2 Zn6 Ce1 153.93(3) 1_554 .
Zn2 Zn6 Ce1 71.290(17) . .
Zn11 Zn6 Ce1 135.226(10) 7_565 .
Zn8 Zn6 Ce1 63.367(16) . .
Ce1 Zn6 Ce1 89.48(2) 1_554 .
Ge1 Zn6 Ce3 173.69(3) . .
Zn2 Zn6 Ce3 63.74(2) 1_554 .
Zn2 Zn6 Ce3 63.74(2) . .
Zn11 Zn6 Ce3 65.43(2) 7_565 .
Zn8 Zn6 Ce3 65.70(2) . .
Ce1 Zn6 Ce3 108.524(19) 1_554 .
Ce1 Zn6 Ce3 108.524(19) . .
Ge1 Zn6 Ce2 63.339(17) . 7_564
Zn2 Zn6 Ce2 61.744(19) 1_554 7_564
Zn2 Zn6 Ce2 132.12(3) . 7_564
Zn11 Zn6 Ce2 73.37(2) 7_565 7_564
Zn8 Zn6 Ce2 135.317(13) . 7_564
Ce1 Zn6 Ce2 73.798(12) 1_554 7_564
Ce1 Zn6 Ce2 130.62(2) . 7_564
Ce3 Zn6 Ce2 120.808(17) . 7_564
Ge1 Zn6 Ce2 63.339(17) . 7_565
Zn2 Zn6 Ce2 132.12(3) 1_554 7_565
Zn2 Zn6 Ce2 61.745(19) . 7_565
Zn11 Zn6 Ce2 73.37(2) 7_565 7_565
Zn8 Zn6 Ce2 135.317(14) . 7_565
Ce1 Zn6 Ce2 130.62(2) 1_554 7_565
Ce1 Zn6 Ce2 73.798(12) . 7_565
Ce3 Zn6 Ce2 120.808(17) . 7_565
Ce2 Zn6 Ce2 82.697(19) 7_564 7_565
Ge1 Zn7 Zn4 117.58(2) . 3_545
Ge1 Zn7 Zn4 117.58(2) . 3_546
Zn4 Zn7 Zn4 121.94(4) 3_545 3_546
Ge1 Zn7 Zn10 121.08(4) . 3_545
Zn4 Zn7 Zn10 68.69(2) 3_545 3_545
Zn4 Zn7 Zn10 68.69(2) 3_546 3_545
Ge1 Zn7 Zn9 110.00(3) . .
Zn4 Zn7 Zn9 88.75(3) 3_545 .
Zn4 Zn7 Zn9 88.75(3) 3_546 .
Zn10 Zn7 Zn9 128.92(3) 3_545 .
Ge1 Zn7 Ce1 68.307(18) . .
Zn4 Zn7 Ce1 151.77(3) 3_545 .
Zn4 Zn7 Ce1 68.550(18) 3_546 .
Zn10 Zn7 Ce1 134.521(10) 3_545 .
Zn9 Zn7 Ce1 64.305(17) . .
Ge1 Zn7 Ce1 68.306(18) . 1_554
Zn4 Zn7 Ce1 68.551(18) 3_545 1_554
Zn4 Zn7 Ce1 151.77(3) 3_546 1_554
Zn10 Zn7 Ce1 134.522(11) 3_545 1_554
Zn9 Zn7 Ce1 64.305(17) . 1_554
Ce1 Zn7 Ce1 90.95(2) . 1_554
Ge1 Zn7 Ce3 173.80(3) . 3_545
Zn4 Zn7 Ce3 63.60(2) 3_545 3_545
Zn4 Zn7 Ce3 63.60(2) 3_546 3_545
Zn10 Zn7 Ce3 65.11(2) 3_545 3_545
Zn9 Zn7 Ce3 63.81(2) . 3_545
Ce1 Zn7 Ce3 107.646(18) . 3_545
Ce1 Zn7 Ce3 107.647(18) 1_554 3_545
Ge1 Zn7 Ce4 66.205(17) . 1_554
Zn4 Zn7 Ce4 61.019(19) 3_545 1_554
Zn4 Zn7 Ce4 132.46(3) 3_546 1_554
Zn10 Zn7 Ce4 70.631(18) 3_545 1_554
Zn9 Zn7 Ce4 136.924(11) . 1_554
Ce1 Zn7 Ce4 134.37(2) . 1_554
Ce1 Zn7 Ce4 75.749(10) 1_554 1_554
Ce3 Zn7 Ce4 117.981(17) 3_545 1_554
Ge1 Zn7 Ce4 66.205(17) . .
Zn4 Zn7 Ce4 132.46(3) 3_545 .
Zn4 Zn7 Ce4 61.019(19) 3_546 .
Zn10 Zn7 Ce4 70.631(18) 3_545 .
Zn9 Zn7 Ce4 136.924(11) . .
Ce1 Zn7 Ce4 75.749(10) . .
Ce1 Zn7 Ce4 134.37(2) 1_554 .
Ce3 Zn7 Ce4 117.981(17) 3_545 .
Ce4 Zn7 Ce4 83.073(17) 1_554 .
Zn9 Zn8 Zn3 118.60(2) . .
Zn9 Zn8 Zn3 118.60(2) . 1_554
Zn3 Zn8 Zn3 122.01(4) . 1_554
Zn9 Zn8 Zn10 124.80(4) . .
Zn3 Zn8 Zn10 70.36(2) . .
Zn3 Zn8 Zn10 70.36(2) 1_554 .
Zn9 Zn8 Zn6 107.77(3) . .
Zn3 Zn8 Zn6 85.81(2) . .
Zn3 Zn8 Zn6 85.81(2) 1_554 .
Zn10 Zn8 Zn6 127.43(3) . .
Zn9 Zn8 Ce1 66.885(18) . 1_554
Zn3 Zn8 Ce1 148.36(3) . 1_554
Zn3 Zn8 Ce1 67.338(18) 1_554 1_554
Zn10 Zn8 Ce1 135.004(10) . 1_554
Zn6 Zn8 Ce1 63.866(16) . 1_554
Zn9 Zn8 Ce1 66.884(18) . .
Zn3 Zn8 Ce1 67.338(18) . .
Zn3 Zn8 Ce1 148.36(3) 1_554 .
Zn10 Zn8 Ce1 135.004(10) . .
Zn6 Zn8 Ce1 63.867(16) . .
Ce1 Zn8 Ce1 89.97(2) 1_554 .
Zn9 Zn8 Ce3 170.85(3) . .
Zn3 Zn8 Ce3 62.59(2) . .
Zn3 Zn8 Ce3 62.59(2) 1_554 .
Zn10 Zn8 Ce3 64.35(2) . .
Zn6 Zn8 Ce3 63.09(2) . .
Ce1 Zn8 Ce3 107.101(18) 1_554 .
Ce1 Zn8 Ce3 107.102(18) . .
Zn9 Zn8 Ce2 72.04(2) . .
Zn3 Zn8 Ce2 60.873(19) . .
Zn3 Zn8 Ce2 132.66(3) 1_554 .
Zn10 Zn8 Ce2 67.536(18) . .
Zn6 Zn8 Ce2 137.839(10) . .
Ce1 Zn8 Ce2 138.54(2) 1_554 .
Ce1 Zn8 Ce2 78.943(12) . .
Ce3 Zn8 Ce2 114.357(17) . .
Zn9 Zn8 Ce2 72.04(2) . 1_554
Zn3 Zn8 Ce2 132.66(3) . 1_554
Zn3 Zn8 Ce2 60.873(19) 1_554 1_554
Zn10 Zn8 Ce2 67.537(19) . 1_554
Zn6 Zn8 Ce2 137.839(10) . 1_554
Ce1 Zn8 Ce2 78.943(12) 1_554 1_554
Ce1 Zn8 Ce2 138.53(2) . 1_554
Ce3 Zn8 Ce2 114.357(17) . 1_554
Ce2 Zn8 Ce2 83.465(19) . 1_554
Zn8 Zn9 Zn5 117.73(2) . .
Zn8 Zn9 Zn5 117.73(2) . 1_554
Zn5 Zn9 Zn5 120.84(4) . 1_554
Zn8 Zn9 Zn11 122.99(4) . .
Zn5 Zn9 Zn11 66.95(2) . .
Zn5 Zn9 Zn11 66.95(2) 1_554 .
Zn8 Zn9 Zn7 106.46(3) . .
Zn5 Zn9 Zn7 91.49(3) . .
Zn5 Zn9 Zn7 91.50(3) 1_554 .
Zn11 Zn9 Zn7 130.55(3) . .
Zn8 Zn9 Ce1 66.706(18) . .
Zn5 Zn9 Ce1 70.538(18) . .
Zn5 Zn9 Ce1 153.48(3) 1_554 .
Zn11 Zn9 Ce1 135.083(11) . .
Zn7 Zn9 Ce1 63.167(17) . .
Zn8 Zn9 Ce1 66.705(18) . 1_554
Zn5 Zn9 Ce1 153.48(3) . 1_554
Zn5 Zn9 Ce1 70.539(18) 1_554 1_554
Zn11 Zn9 Ce1 135.084(11) . 1_554
Zn7 Zn9 Ce1 63.168(17) . 1_554
Ce1 Zn9 Ce1 89.82(2) . 1_554
Zn8 Zn9 Ce3 171.74(3) . 3_545
Zn5 Zn9 Ce3 64.10(2) . 3_545
Zn5 Zn9 Ce3 64.10(2) 1_554 3_545
Zn11 Zn9 Ce3 65.27(2) . 3_545
Zn7 Zn9 Ce3 65.28(2) . 3_545
Ce1 Zn9 Ce3 107.878(18) . 3_545
Ce1 Zn9 Ce3 107.879(18) 1_554 3_545
Zn8 Zn9 Ce2 65.466(19) . 1_554
Zn5 Zn9 Ce2 129.78(3) . 1_554
Zn5 Zn9 Ce2 62.13(2) 1_554 1_554
Zn11 Zn9 Ce2 71.40(2) . 1_554
Zn7 Zn9 Ce2 137.811(13) . 1_554
Ce1 Zn9 Ce2 131.84(2) . 1_554
Ce1 Zn9 Ce2 76.599(12) 1_554 1_554
Ce3 Zn9 Ce2 120.282(18) 3_545 1_554
Zn8 Zn9 Ce2 65.465(19) . .
Zn5 Zn9 Ce2 62.13(2) . .
Zn5 Zn9 Ce2 129.78(3) 1_554 .
Zn11 Zn9 Ce2 71.40(2) . .
Zn7 Zn9 Ce2 137.811(13) . .
Ce1 Zn9 Ce2 76.599(12) . .
Ce1 Zn9 Ce2 131.84(2) 1_554 .
Ce3 Zn9 Ce2 120.282(18) 3_545 .
Ce2 Zn9 Ce2 79.072(18) 1_554 .
Zn1 Zn10 Ge1 0.00(3) 7_665 7_665
Zn1 Zn10 Zn7 112.34(3) 7_665 3
Ge1 Zn10 Zn7 112.34(3) 7_665 3
Zn1 Zn10 Zn8 111.98(3) 7_665 .
Ge1 Zn10 Zn8 111.98(3) 7_665 .
Zn7 Zn10 Zn8 135.68(4) 3 .
Zn1 Zn10 Zn4 118.64(2) 7_665 .
Ge1 Zn10 Zn4 118.64(2) 7_665 .
Zn7 Zn10 Zn4 55.107(18) 3 .
Zn8 Zn10 Zn4 102.21(3) . .
Zn1 Zn10 Zn4 118.64(2) 7_665 1_554
Ge1 Zn10 Zn4 118.64(2) 7_665 1_554
Zn7 Zn10 Zn4 55.107(18) 3 1_554
Zn8 Zn10 Zn4 102.21(3) . 1_554
Zn4 Zn10 Zn4 100.67(3) . 1_554
Zn1 Zn10 Zn3 119.91(2) 7_665 1_554
Ge1 Zn10 Zn3 119.91(2) 7_665 1_554
Zn7 Zn10 Zn3 102.36(2) 3 1_554
Zn8 Zn10 Zn3 53.756(18) . 1_554
Zn4 Zn10 Zn3 121.43(3) . 1_554
Zn4 Zn10 Zn3 50.82(2) 1_554 1_554
Zn1 Zn10 Zn3 119.91(2) 7_665 .
Ge1 Zn10 Zn3 119.91(2) 7_665 .
Zn7 Zn10 Zn3 102.36(2) 3 .
Zn8 Zn10 Zn3 53.756(18) . .
Zn4 Zn10 Zn3 50.82(2) . .
Zn4 Zn10 Zn3 121.43(3) 1_554 .
Zn3 Zn10 Zn3 97.01(3) 1_554 .
Zn1 Zn10 Ce3 180.00(3) 7_665 .
Ge1 Zn10 Ce3 180.00(3) 7_665 .
Zn7 Zn10 Ce3 67.66(2) 3 .
Zn8 Zn10 Ce3 68.02(2) . .
Zn4 Zn10 Ce3 61.357(19) . .
Zn4 Zn10 Ce3 61.358(19) 1_554 .
Zn3 Zn10 Ce3 60.090(19) 1_554 .
Zn3 Zn10 Ce3 60.090(19) . .
Zn1 Zn10 Ce2 63.765(17) 7_665 .
Ge1 Zn10 Ce2 63.765(17) 7_665 .
Zn7 Zn10 Ce2 136.769(12) 3 .
Zn8 Zn10 Ce2 66.639(18) . .
Zn4 Zn10 Ce2 87.610(14) . .
Zn4 Zn10 Ce2 167.52(3) 1_554 .
Zn3 Zn10 Ce2 116.83(3) 1_554 .
Zn3 Zn10 Ce2 57.367(17) . .
Ce3 Zn10 Ce2 116.238(18) . .
Zn1 Zn10 Ce2 63.765(17) 7_665 1_554
Ge1 Zn10 Ce2 63.765(17) 7_665 1_554
Zn7 Zn10 Ce2 136.770(12) 3 1_554
Zn8 Zn10 Ce2 66.639(18) . 1_554
Zn4 Zn10 Ce2 167.52(3) . 1_554
Zn4 Zn10 Ce2 87.611(15) 1_554 1_554
Zn3 Zn10 Ce2 57.368(17) 1_554 1_554
Zn3 Zn10 Ce2 116.83(3) . 1_554
Ce3 Zn10 Ce2 116.238(18) . 1_554
Ce2 Zn10 Ce2 82.792(19) . 1_554
Zn1 Zn10 Ce4 64.062(17) 7_665 3_556
Ge1 Zn10 Ce4 64.062(17) 7_665 3_556
Zn7 Zn10 Ce4 65.160(17) 3 3_556
Zn8 Zn10 Ce4 138.725(11) . 3_556
Zn4 Zn10 Ce4 56.732(17) . 3_556
Zn4 Zn10 Ce4 115.69(3) 1_554 3_556
Zn3 Zn10 Ce4 166.51(2) 1_554 3_556
Zn3 Zn10 Ce4 90.970(13) . 3_556
Ce3 Zn10 Ce4 115.934(17) . 3_556
Ce2 Zn10 Ce4 76.647(11) . 3_556
Ce2 Zn10 Ce4 127.78(2) 1_554 3_556
Zn9 Zn11 Zn6 113.71(4) . 7_665
Zn9 Zn11 Zn12 110.035(19) . 3_545
Zn6 Zn11 Zn12 109.46(2) 7_665 3_545
Zn9 Zn11 Zn12 110.035(19) . 3_546
Zn6 Zn11 Zn12 109.46(2) 7_665 3_546
Zn12 Zn11 Zn12 103.67(2) 3_545 3_546
Zn9 Zn11 Zn5 55.988(19) . 1_554
Zn6 Zn11 Zn5 118.22(2) 7_665 1_554
Zn12 Zn11 Zn5 55.694(16) 3_545 1_554
Zn12 Zn11 Zn5 131.94(3) 3_546 1_554
Zn9 Zn11 Zn5 55.988(19) . .
Zn6 Zn11 Zn5 118.22(2) 7_665 .
Zn12 Zn11 Zn5 131.94(3) 3_545 .
Zn12 Zn11 Zn5 55.695(16) 3_546 .
Zn5 Zn11 Zn5 103.15(3) 1_554 .
Zn9 Zn11 Zn2 118.54(2) . 7_665
Zn6 Zn11 Zn2 55.850(19) 7_665 7_665
Zn12 Zn11 Zn2 131.10(3) 3_545 7_665
Zn12 Zn11 Zn2 55.258(15) 3_546 7_665
Zn5 Zn11 Zn2 171.07(4) 1_554 7_665
Zn5 Zn11 Zn2 76.411(19) . 7_665
Zn9 Zn11 Zn2 118.54(2) . 7_664
Zn6 Zn11 Zn2 55.850(18) 7_665 7_664
Zn12 Zn11 Zn2 55.258(15) 3_545 7_664
Zn12 Zn11 Zn2 131.10(3) 3_546 7_664
Zn5 Zn11 Zn2 76.410(19) 1_554 7_664
Zn5 Zn11 Zn2 171.07(4) . 7_664
Zn2 Zn11 Zn2 102.60(3) 7_665 7_664
Zn9 Zn11 Ce3 66.82(2) . 3_545
Zn6 Zn11 Ce3 179.47(3) 7_665 3_545
Zn12 Zn11 Ce3 70.250(15) 3_545 3_545
Zn12 Zn11 Ce3 70.250(15) 3_546 3_545
Zn5 Zn11 Ce3 62.024(19) 1_554 3_545
Zn5 Zn11 Ce3 62.024(19) . 3_545
Zn2 Zn11 Ce3 123.972(19) 7_665 3_545
Zn2 Zn11 Ce3 123.972(19) 7_664 3_545
Zn9 Zn11 Ce3 179.93(3) . 7_665
Zn6 Zn11 Ce3 66.22(2) 7_665 7_665
Zn12 Zn11 Ce3 70.004(15) 3_545 7_665
Zn12 Zn11 Ce3 70.004(15) 3_546 7_665
Zn5 Zn11 Ce3 124.03(2) 1_554 7_665
Zn5 Zn11 Ce3 124.04(2) . 7_665
Zn2 Zn11 Ce3 61.429(19) 7_665 7_665
Zn2 Zn11 Ce3 61.429(19) 7_664 7_665
Ce3 Zn11 Ce3 113.25(2) 3_545 7_665
Zn9 Zn11 Ce2 65.995(19) . 1_554
Zn6 Zn11 Ce2 62.862(18) 7_665 1_554
Zn12 Zn11 Ce2 90.286(9) 3_545 1_554
Zn12 Zn11 Ce2 165.888(19) 3_546 1_554
Zn5 Zn11 Ce2 58.334(18) 1_554 1_554
Zn5 Zn11 Ce2 115.88(3) . 1_554
Zn2 Zn11 Ce2 113.59(3) 7_665 1_554
Zn2 Zn11 Ce2 56.120(17) 7_664 1_554
Ce3 Zn11 Ce2 117.520(19) 3_545 1_554
Ce3 Zn11 Ce2 113.952(18) 7_665 1_554
Zn9 Zn11 Ce2 65.995(19) . .
Zn6 Zn11 Ce2 62.862(18) 7_665 .
Zn12 Zn11 Ce2 165.888(19) 3_545 .
Zn12 Zn11 Ce2 90.286(9) 3_546 .
Zn5 Zn11 Ce2 115.88(3) 1_554 .
Zn5 Zn11 Ce2 58.335(18) . .
Zn2 Zn11 Ce2 56.120(17) 7_665 .
Zn2 Zn11 Ce2 113.59(3) 7_664 .
Ce3 Zn11 Ce2 117.520(19) 3_545 .
Ce3 Zn11 Ce2 113.953(18) 7_665 .
Ce2 Zn11 Ce2 75.696(17) 1_554 .
Zn2 Zn12 Zn2 180.0 5_566 .
Zn2 Zn12 Zn5 96.45(2) 5_566 7_565
Zn2 Zn12 Zn5 83.56(2) . 7_565
Zn2 Zn12 Zn5 83.55(2) 5_566 3_556
Zn2 Zn12 Zn5 96.44(2) . 3_556
Zn5 Zn12 Zn5 180.00(3) 7_565 3_556
Zn2 Zn12 Zn11 117.223(16) 5_566 7_565
Zn2 Zn12 Zn11 62.777(16) . 7_565
Zn5 Zn12 Zn11 62.347(16) 7_565 7_565
Zn5 Zn12 Zn11 117.653(16) 3_556 7_565
Zn2 Zn12 Zn11 62.777(16) 5_566 3_556
Zn2 Zn12 Zn11 117.223(16) . 3_556
Zn5 Zn12 Zn11 117.653(15) 7_565 3_556
Zn5 Zn12 Zn11 62.347(15) 3_556 3_556
Zn11 Zn12 Zn11 180.0 7_565 3_556
Zn2 Zn12 Zn11 117.223(16) 5_566 7_566
Zn2 Zn12 Zn11 62.777(16) . 7_566
Zn5 Zn12 Zn11 62.347(16) 7_565 7_566
Zn5 Zn12 Zn11 117.653(16) 3_556 7_566
Zn11 Zn12 Zn11 103.67(2) 7_565 7_566
Zn11 Zn12 Zn11 76.33(2) 3_556 7_566
Zn2 Zn12 Zn11 62.777(16) 5_566 3
Zn2 Zn12 Zn11 117.223(16) . 3
Zn5 Zn12 Zn11 117.653(16) 7_565 3
Zn5 Zn12 Zn11 62.347(16) 3_556 3
Zn11 Zn12 Zn11 76.33(2) 7_565 3
Zn11 Zn12 Zn11 103.67(2) 3_556 3
Zn11 Zn12 Zn11 180.0 7_566 3
Zn2 Zn12 Ce3 120.797(12) 5_566 .
Zn2 Zn12 Ce3 59.202(12) . .
Zn5 Zn12 Ce3 120.608(13) 7_565 .
Zn5 Zn12 Ce3 59.393(13) 3_556 .
Zn11 Zn12 Ce3 59.839(15) 7_565 .
Zn11 Zn12 Ce3 120.161(15) 3_556 .
Zn11 Zn12 Ce3 120.514(15) 7_566 .
Zn11 Zn12 Ce3 59.486(15) 3 .
Zn2 Zn12 Ce3 59.203(12) 5_566 5_565
Zn2 Zn12 Ce3 120.797(12) . 5_565
Zn5 Zn12 Ce3 59.392(13) 7_565 5_565
Zn5 Zn12 Ce3 120.608(13) 3_556 5_565
Zn11 Zn12 Ce3 59.486(15) 7_565 5_565
Zn11 Zn12 Ce3 120.514(15) 3_556 5_565
Zn11 Zn12 Ce3 120.161(15) 7_566 5_565
Zn11 Zn12 Ce3 59.839(15) 3 5_565
Ce3 Zn12 Ce3 100.057(10) . 5_565
Zn2 Zn12 Ce3 120.797(12) 5_566 1_556
Zn2 Zn12 Ce3 59.203(12) . 1_556
Zn5 Zn12 Ce3 120.608(13) 7_565 1_556
Zn5 Zn12 Ce3 59.392(13) 3_556 1_556
Zn11 Zn12 Ce3 120.514(15) 7_565 1_556
Zn11 Zn12 Ce3 59.486(15) 3_556 1_556
Zn11 Zn12 Ce3 59.839(15) 7_566 1_556
Zn11 Zn12 Ce3 120.161(15) 3 1_556
Ce3 Zn12 Ce3 79.943(10) . 1_556
Ce3 Zn12 Ce3 180.0 5_565 1_556
Zn2 Zn12 Ce3 59.203(12) 5_566 5_566
Zn2 Zn12 Ce3 120.797(12) . 5_566
Zn5 Zn12 Ce3 59.392(13) 7_565 5_566
Zn5 Zn12 Ce3 120.608(13) 3_556 5_566
Zn11 Zn12 Ce3 120.161(15) 7_565 5_566
Zn11 Zn12 Ce3 59.839(15) 3_556 5_566
Zn11 Zn12 Ce3 59.486(15) 7_566 5_566
Zn11 Zn12 Ce3 120.514(15) 3 5_566
Ce3 Zn12 Ce3 180.000(7) . 5_566
Ce3 Zn12 Ce3 79.943(10) 5_565 5_566
Ce3 Zn12 Ce3 100.057(10) 1_556 5_566

loop_
_geom_bond_atom_site_label_1
_geom_bond_atom_site_label_2
_geom_bond_distance
_geom_bond_site_symmetry_2
Ce1 Zn7 3.1366(6) .
Ce1 Zn7 3.1366(6) 1_556
Ce1 Zn8 3.1632(6) .
Ce1 Zn8 3.1632(6) 1_556
Ce1 Zn9 3.1674(6) .
Ce1 Zn9 3.1675(6) 1_556
Ce1 Zn6 3.1769(6) .
Ce1 Zn6 3.1769(6) 1_556
Ce1 Zn3 3.2110(8) .
Ce1 Ge1 3.2293(6) .
Ce1 Zn1 3.2293(6) 1_556
Ce2 Zn3 3.0758(8) .
Ce2 Zn2 3.1384(8) 7_665
Ce2 Zn1 3.2057(5) 7_666
Ce2 Ge1 3.2057(5) 7_666
Ce2 Zn1 3.2057(5) 7_665
Ce2 Ge1 3.2057(5) 7_665
Ce2 Zn5 3.2416(9) .
Ce2 Zn8 3.3593(6) 1_556
Ce2 Zn8 3.3593(6) .
Ce2 Zn10 3.3816(6) 1_556
Ce2 Zn10 3.3816(6) .
Ce2 Zn6 3.3849(6) 7_666
Ce3 Zn3 3.1036(6) 1_554
Ce3 Zn3 3.1036(6) .
Ce3 Zn2 3.1128(6) .
Ce3 Zn2 3.1128(6) 1_554
Ce3 Zn5 3.1252(6) 3_556
Ce3 Zn5 3.1252(6) 3
Ce3 Zn4 3.1263(6) .
Ce3 Zn4 3.1263(6) 1_554
Ce3 Zn11 3.1862(8) 3
Ce3 Zn10 3.2020(9) .
Ce3 Zn11 3.2027(8) 7_565
Ce3 Zn6 3.2227(8) .
Ce4 Zn4 3.0912(8) 7_565
Ce4 Zn4 3.0912(8) 3_546
Ce4 Ge1 3.3070(5) .
Ce4 Zn1 3.3070(5) 5
Ce4 Zn1 3.3070(5) 1_556
Ce4 Ge1 3.3070(5) 1_556
Ce4 Ge1 3.3070(5) 5
Ce4 Zn1 3.3070(5) 5_556
Ce4 Ge1 3.3070(5) 5_556
Ce4 Zn7 3.3723(6) 5
Ce4 Zn7 3.3723(6) 1_556
Ge1 Zn10 2.5320(10) 7_565
Ge1 Zn7 2.5502(10) .
Ge1 Zn6 2.5802(10) .
Ge1 Ce2 3.2057(5) 7_565
Ge1 Ce2 3.2057(5) 7_564
Ge1 Ce1 3.2293(6) 1_554
Ge1 Ce4 3.3070(5) 1_554
Zn2 Zn6 2.5824(5) 1_556
Zn2 Zn6 2.5824(5) .
Zn2 Zn12 2.6477(8) .
Zn2 Zn3 2.7098(11) .
Zn2 Zn11 2.8653(7) 7_565
Zn2 Zn11 2.8653(7) 7_566
Zn2 Ce3 3.1128(6) 1_556
Zn2 Ce2 3.1384(8) 7_565
Zn3 Zn4 2.5287(10) .
Zn3 Zn8 2.5566(5) .
Zn3 Zn8 2.5566(5) 1_556
Zn3 Zn10 2.9855(7) 1_556
Zn3 Zn10 2.9855(7) .
Zn3 Ce3 3.1036(6) 1_556
Zn4 Zn7 2.5575(5) 3_556
Zn4 Zn7 2.5575(5) 3
Zn4 Zn5 2.8009(11) 3_556
Zn4 Zn10 2.9048(7) .
Zn4 Zn10 2.9048(7) 1_556
Zn4 Ce4 3.0913(8) 3_556
Zn4 Ce3 3.1263(6) 1_556
Zn4 Ce1 3.2423(8) 3_556
Zn5 Zn9 2.5712(5) 1_556
Zn5 Zn9 2.5713(5) .
Zn5 Zn12 2.6618(8) 3_546
Zn5 Zn4 2.8009(11) 3_546
Zn5 Zn11 2.8543(7) 1_556
Zn5 Zn11 2.8543(7) .
Zn5 Ce3 3.1252(6) 3_545
Zn5 Ce3 3.1252(6) 3_546
Zn6 Zn2 2.5824(5) 1_554
Zn6 Zn11 2.6312(10) 7_565
Zn6 Zn8 2.8174(10) .
Zn6 Ce1 3.1769(6) 1_554
Zn6 Ce2 3.3848(6) 7_564
Zn6 Ce2 3.3848(6) 7_565
Zn7 Zn4 2.5575(5) 3_545
Zn7 Zn4 2.5575(5) 3_546
Zn7 Zn10 2.5912(10) 3_545
Zn7 Zn9 2.7897(10) .
Zn7 Ce1 3.1366(6) 1_554
Zn7 Ce3 3.2647(8) 3_545
Zn7 Ce4 3.3723(6) 1_554
Zn8 Zn9 2.4944(10) .
Zn8 Zn3 2.5566(5) 1_554
Zn8 Zn10 2.6245(10) .
Zn8 Ce1 3.1632(6) 1_554
Zn8 Ce2 3.3593(6) 1_554
Zn9 Zn5 2.5713(5) 1_554
Zn9 Zn11 2.6033(10) .
Zn9 Ce1 3.1675(6) 1_554
Zn9 Ce3 3.2250(8) 3_545
Zn9 Ce2 3.5128(6) 1_554
Zn10 Zn1 2.5319(10) 7_665
Zn10 Ge1 2.5319(10) 7_665
Zn10 Zn7 2.5911(10) 3
Zn10 Zn4 2.9048(7) 1_554
Zn10 Zn3 2.9855(7) 1_554
Zn10 Ce2 3.3817(6) 1_554
Zn10 Ce4 3.5058(6) 3_556
Zn11 Zn6 2.6311(10) 7_665
Zn11 Zn12 2.8441(5) 3_545
Zn11 Zn12 2.8441(5) 3_546
Zn11 Zn5 2.8543(7) 1_554
Zn11 Zn2 2.8652(7) 7_665
Zn11 Zn2 2.8652(7) 7_664
Zn11 Ce3 3.1863(8) 3_545
Zn11 Ce3 3.2027(8) 7_665
Zn11 Ce2 3.6445(7) 1_554
Zn12 Zn2 2.6477(8) 5_566
Zn12 Zn5 2.6618(8) 7_565
Zn12 Zn5 2.6618(8) 3_556
Zn12 Zn11 2.8441(5) 7_565
Zn12 Zn11 2.8441(5) 3_556
Zn12 Zn11 2.8441(5) 7_566
Zn12 Zn11 2.8441(5) 3
Zn12 Ce3 3.4809(3) 5_565
Zn12 Ce3 3.4809(3) 1_556
Zn12 Ce3 3.4809(3) 5_566
